data_4029954
loop_
_publ_author_name
'Boice, Genevi\`eve'
'Patrick, Brian O.'
'McDonald, Robert'
'Bohne, Cornelia'
'Hicks, Robin'

_publ_section_title
;
 Synthesis and photophysics of thioindigo diimines and related compounds.
;
_journal_issue 19
_journal_name_full 'The Journal of organic chemistry'
_journal_page_first 9196
_journal_page_last 9205
_journal_paper_doi 10.1021/jo501630f
_journal_volume 79
_journal_year 2014
_chemical_formula_moiety 'C28 H18 N2 S2'
_chemical_formula_sum 'C28 H18 N2 S2'
_chemical_formula_weight 446.56
_chemical_name_systematic
;
 ?
;
_space_group_crystal_system orthorhombic
_space_group_IT_number 29
_space_group_name_Hall 'P 2c -2ac'
_space_group_name_H-M_alt 'P c a 21'
_symmetry_space_group_name_Hall 'P 2c -2ac'
_symmetry_space_group_name_H-M 'P c a 21'
_atom_sites_solution_hydrogens geom
_audit_creation_date 2013-10-02
_audit_creation_method
;
Olex2 1.2
(compiled 2013.09.17 svn.r2790 for OlexSys, GUI svn.r4601)
;
_cell_angle_alpha 90
_cell_angle_beta 90
_cell_angle_gamma 90
_cell_formula_units_Z 4
_cell_length_a 20.5364(8)
_cell_length_b 5.4027(2)
_cell_length_c 18.7745(9)
_cell_measurement_reflns_used 6154
_cell_measurement_temperature 90(2)
_cell_measurement_theta_max 66.38
_cell_measurement_theta_min 4.31
_cell_volume 2083.07(15)
_computing_molecular_graphics
;
O. V. Dolomanov, L. J. Bourhis, R. J. Gildea, J. A. K. Howard and H. Puschmann,
OLEX2: a complete structure solution, refinement and analysis program.
J. Appl. Cryst. (2009). 42, 339-341.
;
_computing_publication_material
;
O. V. Dolomanov, L. J. Bourhis, R. J. Gildea, J. A. K. Howard and H. Puschmann,
OLEX2: a complete structure solution, refinement and analysis program.
J. Appl. Cryst. (2009). 42, 339-341.
;
_computing_structure_refinement
;
SHELX, G.M. Sheldrick, Acta Cryst.
(2008). A64, 112-122
;
_diffrn_ambient_temperature 90.15
_diffrn_measured_fraction_theta_full 0.975
_diffrn_measured_fraction_theta_max 0.976
_diffrn_measurement_device_type 'Bruker APEX-II CCD'
_diffrn_measurement_method '\f and \w scans'
_diffrn_radiation_type 'Cu K\a'
_diffrn_radiation_wavelength 1.54178
_diffrn_reflns_av_R_equivalents 0.0469
_diffrn_reflns_av_unetI/netI 0.0409
_diffrn_reflns_Laue_measured_fraction_full 0.975
_diffrn_reflns_Laue_measured_fraction_max 0.976
_diffrn_reflns_limit_h_max 22
_diffrn_reflns_limit_h_min -24
_diffrn_reflns_limit_k_max 6
_diffrn_reflns_limit_k_min -5
_diffrn_reflns_limit_l_max 22
_diffrn_reflns_limit_l_min -9
_diffrn_reflns_number 10315
_diffrn_reflns_point_group_measured_fraction_full 0.975
_diffrn_reflns_point_group_measured_fraction_max 0.976
_diffrn_reflns_theta_full 66.500
_diffrn_reflns_theta_max 66.513
_diffrn_reflns_theta_min 4.306
_diffrn_standards_number 0
_exptl_absorpt_coefficient_mu 2.461
_exptl_absorpt_correction_T_max 0.7528
_exptl_absorpt_correction_T_min 0.6073
_exptl_absorpt_correction_type multi-scan
_exptl_absorpt_process_details
;
SADABS-2012/1 (Bruker,2012) was used for absorption correction.
wR2(int) was 0.1144 before and 0.0552 after correction.
The Ratio of minimum to maximum transmission is 0.8067.
The \l/2 correction factor is 0.0015.
;
_exptl_crystal_colour red
_exptl_crystal_density_diffrn 1.424
_exptl_crystal_description needle
_exptl_crystal_F_000 928
_exptl_crystal_size_max 0.65
_exptl_crystal_size_mid 0.07
_exptl_crystal_size_min 0.02
_refine_diff_density_max 0.368
_refine_diff_density_min -0.258
_refine_diff_density_rms 0.052
_refine_ls_abs_structure_details
;
 Refined as an inversion twin.
;
_refine_ls_abs_structure_Flack 0.17(3)
_refine_ls_extinction_method none
_refine_ls_goodness_of_fit_ref 1.050
_refine_ls_hydrogen_treatment constr
_refine_ls_matrix_type full
_refine_ls_number_parameters 290
_refine_ls_number_reflns 2402
_refine_ls_number_restraints 90
_refine_ls_restrained_S_all 1.030
_refine_ls_R_factor_all 0.0360
_refine_ls_R_factor_gt 0.0334
_refine_ls_shift/su_max 0.000
_refine_ls_shift/su_mean 0.000
_refine_ls_structure_factor_coef Fsqd
_refine_ls_weighting_details 'w=1/[\s^2^(Fo^2^)+(0.0502P)^2^+0.7809P] where P=(Fo^2^+2Fc^2^)/3'
_refine_ls_weighting_scheme calc
_refine_ls_wR_factor_gt 0.0861
_refine_ls_wR_factor_ref 0.0879
_reflns_Friedel_coverage 0.933
_reflns_Friedel_fraction_full 0.976
_reflns_Friedel_fraction_max 0.976
_reflns_number_gt 2273
_reflns_number_total 2402
_reflns_threshold_expression 'I > 2\s(I)'
_cod_data_source_file jo501630f_si_005.cif
_cod_data_source_block rh117
_cod_depositor_comments 'Adding full bibliography for 4029948--4029954.cif.'
_cod_database_code 4029954
_shelxl_version_number 2013-3
_shelx_space_group_comment
;
The symmetry employed for this shelxl refinement is uniquely defined
by the following loop, which should always be used as a source of
symmetry information in preference to the above space-group names.
They are only intended as comments.
;
_shelx_estimated_absorpt_t_max 0.952
_shelx_estimated_absorpt_t_min 0.298
_olex2_refinement_description
;
1. Fixed Uiso
 At 1.2 times of:
  All C(H) groups
2. Rigid bond restraints
 All non-hydrogen atoms
 with sigma for 1-2 distances of 0.01 and sigma for 1-3 distances of 0.01
3.a Aromatic/amide H refined with riding coordinates:
 C4(H4), C4'(H4'), C5(H5), C5'(H5'), C6(H6), C6'(H6'), C7(H7), C7'(H7'),
 C10(H10), C10'(H10'), C11(H11), C11'(H11'), C12(H12), C12'(H12'), C13(H13),
 C13'(H13'), C14(H14), C14'(H14')
;

loop_
_space_group_symop_operation_xyz
'x, y, z'
'-x, -y, z+1/2'
'x+1/2, -y, z'
'-x+1/2, y, z+1/2'

loop_
_atom_site_label
_atom_site_type_symbol
_atom_site_fract_x
_atom_site_fract_y
_atom_site_fract_z
_atom_site_U_iso_or_equiv
_atom_site_adp_type
_atom_site_occupancy
_atom_site_site_symmetry_order
_atom_site_calc_flag
_atom_site_refinement_flags_posn
_atom_site_refinement_flags_adp
S1 S 0.04741(4) 0.46262(16) 0.10333(6) 0.0154(2) Uani 1 1 d . U
S1' S -0.11206(4) 0.02852(15) 0.01064(6) 0.0154(2) Uani 1 1 d . U
N1 N -0.14115(14) 0.3896(5) 0.10574(18) 0.0169(7) Uani 1 1 d . U
N1' N 0.07579(14) 0.1065(5) 0.0095(2) 0.0187(7) Uani 1 1 d . U
C1 C -0.02874(17) 0.3407(7) 0.0802(2) 0.0160(8) Uani 1 1 d . U
C1' C -0.03631(16) 0.1511(7) 0.0341(2) 0.0131(8) Uani 1 1 d . U
C2 C -0.08279(19) 0.4635(6) 0.1187(2) 0.0146(8) Uani 1 1 d . U
C2' C 0.01758(17) 0.0276(6) -0.0030(2) 0.0130(9) Uani 1 1 d . U
C3 C -0.05722(19) 0.6612(6) 0.1652(2) 0.0149(8) Uani 1 1 d . U
C3' C -0.00737(18) -0.1682(7) -0.0508(2) 0.0145(8) Uani 1 1 d . U
C4 C -0.09093(18) 0.8284(7) 0.2086(2) 0.0165(8) Uani 1 1 d . U
H4 H -0.1370 0.8200 0.2123 0.020 Uiso 1 1 calc R U
C4' C 0.02719(18) -0.3367(7) -0.0931(2) 0.0152(8) Uani 1 1 d . U
H4' H 0.0734 -0.3302 -0.0951 0.018 Uiso 1 1 calc R U
C5 C -0.05648(19) 1.0061(7) 0.2460(2) 0.0187(8) Uani 1 1 d . U
H5 H -0.0793 1.1206 0.2752 0.022 Uiso 1 1 calc R U
C5' C -0.00628(19) -0.5119(7) -0.1320(2) 0.0185(8) Uani 1 1 d . U
H5' H 0.0170 -0.6253 -0.1611 0.022 Uiso 1 1 calc R U
C6 C 0.0110(2) 1.0195(7) 0.2416(2) 0.0191(9) Uani 1 1 d . U
H6 H 0.0338 1.1418 0.2681 0.023 Uiso 1 1 calc R U
C6' C -0.07396(19) -0.5240(7) -0.1289(2) 0.0185(8) Uani 1 1 d . U
H6' H -0.0964 -0.6453 -0.1561 0.022 Uiso 1 1 calc R U
C7 C 0.04534(18) 0.8553(7) 0.1987(2) 0.0181(9) Uani 1 1 d . U
H7 H 0.0914 0.8645 0.1952 0.022 Uiso 1 1 calc R U
C7' C -0.10871(18) -0.3622(7) -0.0870(2) 0.0160(8) Uani 1 1 d . U
H7' H -0.1549 -0.3713 -0.0849 0.019 Uiso 1 1 calc R U
C8 C 0.01057(18) 0.6766(7) 0.1609(2) 0.0146(8) Uani 1 1 d . U
C8' C -0.07499(18) -0.1849(6) -0.0476(2) 0.0160(8) Uani 1 1 d . U
C9 C -0.19661(18) 0.4790(6) 0.1423(2) 0.0166(9) Uani 1 1 d . U
C9' C 0.13240(18) 0.0225(7) -0.0274(2) 0.0168(9) Uani 1 1 d . U
C10 C -0.21595(19) 0.3705(8) 0.2052(2) 0.0253(9) Uani 1 1 d . U
H10 H -0.1905 0.2415 0.2254 0.030 Uiso 1 1 calc R U
C10' C 0.15151(19) 0.1406(7) -0.0894(2) 0.0227(9) Uani 1 1 d . U
H10' H 0.1244 0.2641 -0.1099 0.027 Uiso 1 1 calc R U
C11 C -0.2725(2) 0.4482(8) 0.2395(3) 0.0278(10) Uani 1 1 d . U
H11 H -0.2851 0.3741 0.2833 0.033 Uiso 1 1 calc R U
C11' C 0.21029(18) 0.0790(8) -0.1219(2) 0.0238(9) Uani 1 1 d . U
H11' H 0.2233 0.1601 -0.1644 0.029 Uiso 1 1 calc R U
C12 C -0.31020(19) 0.6318(7) 0.2101(2) 0.0223(9) Uani 1 1 d . U
H12 H -0.3489 0.6842 0.2333 0.027 Uiso 1 1 calc R U
C12' C 0.24983(19) -0.1014(7) -0.0918(2) 0.0224(8) Uani 1 1 d . U
H12' H 0.2902 -0.1431 -0.1134 0.027 Uiso 1 1 calc R U
C13 C -0.29152(19) 0.7400(7) 0.1464(2) 0.0230(9) Uani 1 1 d . U
H13 H -0.3176 0.8668 0.1260 0.028 Uiso 1 1 calc R U
C13' C 0.23018(18) -0.2204(7) -0.0301(2) 0.0240(9) Uani 1 1 d . U
H13' H 0.2572 -0.3446 -0.0098 0.029 Uiso 1 1 calc R U
C14 C -0.23518(18) 0.6654(7) 0.1121(2) 0.0220(8) Uani 1 1 d . U
H14 H -0.2228 0.7400 0.0683 0.026 Uiso 1 1 calc R U
C14' C 0.17179(18) -0.1607(7) 0.0023(2) 0.0207(8) Uani 1 1 d . U
H14' H 0.1586 -0.2438 0.0445 0.025 Uiso 1 1 calc R U

loop_
_atom_site_aniso_label
_atom_site_aniso_U_11
_atom_site_aniso_U_22
_atom_site_aniso_U_33
_atom_site_aniso_U_23
_atom_site_aniso_U_13
_atom_site_aniso_U_12
S1 0.0108(5) 0.0176(4) 0.0178(5) -0.0026(5) 0.0008(4) -0.0011(3)
S1' 0.0096(4) 0.0183(4) 0.0184(5) -0.0013(5) 0.0000(4) -0.0007(3)
N1 0.0123(15) 0.0205(15) 0.0178(17) -0.0018(15) 0.0011(15) 0.0003(12)
N1' 0.0112(16) 0.0219(15) 0.0229(17) -0.0027(17) 0.0023(16) 0.0018(12)
C1 0.0089(18) 0.0182(19) 0.021(2) 0.0037(16) 0.0003(15) 0.0011(14)
C1' 0.0060(16) 0.0178(19) 0.015(2) 0.0008(14) -0.0013(13) -0.0001(13)
C2 0.0155(19) 0.0149(18) 0.013(2) 0.0020(15) 0.0018(16) 0.0020(14)
C2' 0.0085(19) 0.0120(17) 0.018(3) 0.0048(16) 0.0017(15) 0.0021(13)
C3 0.0164(18) 0.0140(18) 0.014(2) 0.0034(15) -0.0009(15) 0.0009(13)
C3' 0.0141(18) 0.0158(18) 0.0135(19) 0.0024(14) -0.0009(15) -0.0001(14)
C4 0.0142(18) 0.0182(18) 0.0171(19) -0.0001(16) -0.0009(16) 0.0049(15)
C4' 0.0116(19) 0.0178(19) 0.016(2) 0.0014(16) -0.0010(16) 0.0007(14)
C5 0.023(2) 0.0148(18) 0.018(2) -0.0020(16) 0.0008(17) 0.0040(14)
C5' 0.0182(19) 0.0170(18) 0.020(2) 0.0010(16) 0.0015(17) 0.0026(14)
C6 0.022(2) 0.0176(18) 0.018(2) -0.0003(16) -0.0016(17) -0.0002(15)
C6' 0.0208(19) 0.0142(19) 0.021(2) -0.0001(16) -0.0045(18) -0.0040(14)
C7 0.016(2) 0.020(2) 0.018(2) 0.0012(18) -0.0002(16) -0.0020(14)
C7' 0.0117(18) 0.020(2) 0.016(2) 0.0039(16) -0.0008(15) -0.0018(14)
C8 0.018(2) 0.0137(17) 0.0125(19) 0.0043(14) 0.0004(15) 0.0037(13)
C8' 0.0169(19) 0.0148(18) 0.016(2) 0.0041(15) -0.0006(15) -0.0005(14)
C9 0.0124(19) 0.0189(18) 0.018(2) -0.0028(16) -0.0010(15) -0.0022(14)
C9' 0.0097(18) 0.0210(19) 0.020(2) -0.0079(16) 0.0011(17) -0.0024(15)
C10 0.019(2) 0.030(2) 0.027(2) 0.0085(19) 0.0015(17) 0.0110(17)
C10' 0.018(2) 0.026(2) 0.024(2) 0.0009(17) -0.0013(17) 0.0020(16)
C11 0.027(2) 0.035(2) 0.021(2) 0.007(2) 0.0059(18) 0.0057(18)
C11' 0.020(2) 0.035(2) 0.016(2) -0.0011(18) 0.0018(17) -0.0007(16)
C12 0.0126(19) 0.032(2) 0.022(2) 0.0010(18) 0.0042(16) 0.0051(16)
C12' 0.0139(19) 0.034(2) 0.020(2) -0.0048(18) 0.0015(16) 0.0001(17)
C13 0.018(2) 0.026(2) 0.025(2) 0.0078(18) -0.0009(17) 0.0065(16)
C13' 0.0160(19) 0.028(2) 0.028(2) -0.0018(18) -0.0017(17) 0.0070(16)
C14 0.0164(19) 0.0267(19) 0.023(2) 0.0076(19) 0.0032(17) -0.0003(15)
C14' 0.0178(18) 0.0240(19) 0.020(2) 0.0007(18) 0.0008(17) 0.0006(15)

loop_
_atom_type_symbol
_atom_type_description
_atom_type_scat_dispersion_real
_atom_type_scat_dispersion_imag
_atom_type_scat_source
C C 0.0181 0.0091 'International Tables Vol C Tables 4.2.6.8 and 6.1.1.4'
H H 0.0000 0.0000 'International Tables Vol C Tables 4.2.6.8 and 6.1.1.4'
N N 0.0311 0.0180 'International Tables Vol C Tables 4.2.6.8 and 6.1.1.4'
S S 0.3331 0.5567 'International Tables Vol C Tables 4.2.6.8 and 6.1.1.4'

loop_
_geom_angle_atom_site_label_1
_geom_angle_atom_site_label_2
_geom_angle_atom_site_label_3
_geom_angle
C1 S1 C8 90.89(18)
C1' S1' C8' 91.14(17)
C2 N1 C9 123.6(3)
C2' N1' C9' 124.1(4)
C1' C1 S1 123.2(3)
C1' C1 C2 124.5(3)
C2 C1 S1 112.3(3)
C1 C1' S1' 123.5(2)
C1 C1' C2' 124.2(3)
C2' C1' S1' 112.3(3)
N1 C2 C1 117.8(3)
N1 C2 C3 131.9(4)
C3 C2 C1 110.2(3)
N1' C2' C1' 117.5(4)
N1' C2' C3' 131.9(4)
C1' C2' C3' 110.6(3)
C4 C3 C2 129.4(4)
C8 C3 C2 111.3(3)
C8 C3 C4 119.2(3)
C4' C3' C2' 129.3(3)
C8' C3' C2' 111.5(3)
C8' C3' C4' 119.1(3)
C3 C4 H4 120.3
C5 C4 C3 119.4(4)
C5 C4 H4 120.3
C3' C4' H4' 120.2
C5' C4' C3' 119.6(3)
C5' C4' H4' 120.2
C4 C5 H5 119.5
C4 C5 C6 121.0(4)
C6 C5 H5 119.5
C4' C5' H5' 119.7
C4' C5' C6' 120.5(4)
C6' C5' H5' 119.7
C5 C6 H6 119.8
C5 C6 C7 120.5(4)
C7 C6 H6 119.8
C5' C6' H6' 119.6
C7' C6' C5' 120.8(4)
C7' C6' H6' 119.6
C6 C7 H7 120.8
C6 C7 C8 118.5(4)
C8 C7 H7 120.8
C6' C7' H7' 120.6
C6' C7' C8' 118.8(3)
C8' C7' H7' 120.6
C3 C8 S1 115.2(3)
C7 C8 S1 123.3(3)
C7 C8 C3 121.5(3)
C3' C8' S1' 114.5(3)
C3' C8' C7' 121.2(3)
C7' C8' S1' 124.3(3)
C10 C9 N1 120.2(3)
C10 C9 C14 119.3(4)
C14 C9 N1 120.3(4)
C10' C9' N1' 119.5(3)
C10' C9' C14' 120.0(4)
C14' C9' N1' 120.2(4)
C9 C10 H10 119.7
C9 C10 C11 120.6(4)
C11 C10 H10 119.7
C9' C10' H10' 119.9
C9' C10' C11' 120.2(4)
C11' C10' H10' 119.9
C10 C11 H11 120.0
C12 C11 C10 120.1(4)
C12 C11 H11 120.0
C10' C11' H11' 120.1
C12' C11' C10' 119.8(4)
C12' C11' H11' 120.1
C11 C12 H12 120.1
C11 C12 C13 119.7(4)
C13 C12 H12 120.1
C11' C12' H12' 120.1
C13' C12' C11' 119.7(4)
C13' C12' H12' 120.1
C12 C13 H13 119.7
C14 C13 C12 120.7(4)
C14 C13 H13 119.7
C12' C13' H13' 119.6
C14' C13' C12' 120.8(4)
C14' C13' H13' 119.6
C9 C14 H14 120.2
C13 C14 C9 119.6(4)
C13 C14 H14 120.2
C9' C14' H14' 120.3
C13' C14' C9' 119.5(4)
C13' C14' H14' 120.3

loop_
_geom_bond_atom_site_label_1
_geom_bond_atom_site_label_2
_geom_bond_distance
S1 C1 1.751(4)
S1 C8 1.754(4)
S1' C1' 1.747(3)
S1' C8' 1.762(4)
N1 C2 1.286(5)
N1 C9 1.414(5)
N1' C2' 1.291(5)
N1' C9' 1.428(5)
C1 C1' 1.350(4)
C1 C2 1.481(5)
C1' C2' 1.468(5)
C2 C3 1.476(5)
C2' C3' 1.478(5)
C3 C4 1.400(5)
C3 C8 1.397(5)
C3' C4' 1.402(5)
C3' C8' 1.393(5)
C4 H4 0.9500
C4 C5 1.384(5)
C4' H4' 0.9500
C4' C5' 1.378(6)
C5 H5 0.9500
C5 C6 1.390(6)
C5' H5' 0.9500
C5' C6' 1.393(6)
C6 H6 0.9500
C6 C7 1.391(6)
C6' H6' 0.9500
C6' C7' 1.376(5)
C7 H7 0.9500
C7 C8 1.395(5)
C7' H7' 0.9500
C7' C8' 1.394(5)
C9 C10 1.378(6)
C9 C14 1.401(5)
C9' C10' 1.384(6)
C9' C14' 1.395(5)
C10 H10 0.9500
C10 C11 1.393(5)
C10' H10' 0.9500
C10' C11' 1.392(5)
C11 H11 0.9500
C11 C12 1.374(6)
C11' H11' 0.9500
C11' C12' 1.389(6)
C12 H12 0.9500
C12 C13 1.385(6)
C12' H12' 0.9500
C12' C13' 1.384(6)
C13 H13 0.9500
C13 C14 1.384(5)
C13' H13' 0.9500
C13' C14' 1.383(5)
C14 H14 0.9500
C14' H14' 0.9500

loop_
_geom_torsion_atom_site_label_1
_geom_torsion_atom_site_label_2
_geom_torsion_atom_site_label_3
_geom_torsion_atom_site_label_4
_geom_torsion
S1 C1 C1' S1' -179.9(3)
S1 C1 C1' C2' -1.1(5)
S1 C1 C2 N1 179.7(3)
S1 C1 C2 C3 1.4(4)
S1' C1' C2' N1' 178.9(3)
S1' C1' C2' C3' 0.2(4)
N1 C2 C3 C4 -0.6(7)
N1 C2 C3 C8 -178.7(4)
N1 C9 C10 C11 -176.4(4)
N1 C9 C14 C13 176.0(3)
N1' C2' C3' C4' 4.8(7)
N1' C2' C3' C8' -178.8(4)
N1' C9' C10' C11' 173.0(4)
N1' C9' C14' C13' -172.8(4)
C1 S1 C8 C3 0.9(3)
C1 S1 C8 C7 -177.4(3)
C1 C1' C2' N1' -0.1(6)
C1 C1' C2' C3' -178.7(3)
C1 C2 C3 C4 177.4(4)
C1 C2 C3 C8 -0.7(4)
C1' S1' C8' C3' -0.3(3)
C1' S1' C8' C7' 178.3(3)
C1' C1 C2 N1 -2.2(5)
C1' C1 C2 C3 179.5(3)
C1' C2' C3' C4' -176.8(4)
C1' C2' C3' C8' -0.4(4)
C2 N1 C9 C10 -86.8(5)
C2 N1 C9 C14 98.1(5)
C2 C1 C1' S1' 2.2(5)
C2 C1 C1' C2' -179.0(4)
C2 C3 C4 C5 -177.7(4)
C2 C3 C8 S1 -0.2(4)
C2 C3 C8 C7 178.1(3)
C2' N1' C9' C10' 88.9(5)
C2' N1' C9' C14' -97.5(5)
C2' C3' C4' C5' 177.5(4)
C2' C3' C8' S1' 0.4(4)
C2' C3' C8' C7' -178.2(3)
C3 C4 C5 C6 -0.5(6)
C3' C4' C5' C6' -0.6(6)
C4 C3 C8 S1 -178.6(3)
C4 C3 C8 C7 -0.2(5)
C4 C5 C6 C7 0.6(6)
C4' C3' C8' S1' 177.3(3)
C4' C3' C8' C7' -1.4(5)
C4' C5' C6' C7' -0.2(6)
C5 C6 C7 C8 -0.5(6)
C5' C6' C7' C8' 0.2(6)
C6 C7 C8 S1 178.5(3)
C6 C7 C8 C3 0.3(6)
C6' C7' C8' S1' -177.9(3)
C6' C7' C8' C3' 0.6(5)
C8 S1 C1 C1' -179.4(3)
C8 S1 C1 C2 -1.3(3)
C8 C3 C4 C5 0.3(5)
C8' S1' C1' C1 179.0(3)
C8' S1' C1' C2' 0.0(3)
C8' C3' C4' C5' 1.4(5)
C9 N1 C2 C1 175.5(3)
C9 N1 C2 C3 -6.6(7)
C9 C10 C11 C12 1.0(7)
C9' N1' C2' C1' -173.6(4)
C9' N1' C2' C3' 4.7(7)
C9' C10' C11' C12' -0.1(6)
C10 C9 C14 C13 0.9(6)
C10 C11 C12 C13 -0.3(7)
C10' C9' C14' C13' 0.8(6)
C10' C11' C12' C13' 0.6(6)
C11 C12 C13 C14 -0.1(6)
C11' C12' C13' C14' -0.5(6)
C12 C13 C14 C9 -0.2(6)
C12' C13' C14' C9' -0.3(6)
C14 C9 C10 C11 -1.3(6)
C14' C9' C10' C11' -0.7(6)
